data_1557915
loop_
_publ_author_name
'Su, Yu-Chia'
'Tsui, Chih-Hsiang'
'Tsai, Chen-Yen'
'Ko, Bao-Tsan'

_publ_section_title
;
 Highly active bimetallic nickel catalysts for alternating
 copolymerization of carbon dioxide with epoxides
;
_journal_issue 18
_journal_name_full 'Polymer Chemistry'
_journal_page_first 3225
_journal_page_last 3236
_journal_paper_doi 10.1039/D0PY00174K
_journal_volume 11
_journal_year 2020
_chemical_formula_sum 'C55 H84 N8 Ni2 O10'
_chemical_formula_weight 1134.72
_space_group_IT_number 14
_space_group_name_Hall '-P 2ybc'
_space_group_name_H-M_alt 'P 1 21/c 1'
_symmetry_cell_setting monoclinic
_symmetry_space_group_name_Hall '-P 2ybc'
_symmetry_space_group_name_H-M 'P 1 21/c 1'
_atom_sites_solution_hydrogens geom
_atom_sites_solution_primary direct
_atom_sites_solution_secondary difmap
_audit_creation_method SHELXL-97
_audit_update_record
;
2019-07-28 deposited with the CCDC.	2020-04-24 downloaded from the CCDC.
;
_cell_angle_alpha 90.00
_cell_angle_beta 95.058(3)
_cell_angle_gamma 90.00
_cell_formula_units_Z 4
_cell_length_a 13.3819(4)
_cell_length_b 22.5315(7)
_cell_length_c 19.0121(8)
_cell_measurement_reflns_used 8935
_cell_measurement_temperature 150(2)
_cell_measurement_theta_max 28.4800
_cell_measurement_theta_min 3.0550
_cell_volume 5710.1(3)
_computing_cell_refinement 'CrysAlisPro, Oxford Diffraction Ltd.'
_computing_data_collection 'CrysAlisPro, Oxford Diffraction Ltd.'
_computing_data_reduction 'CrysAlisPro, Oxford Diffraction Ltd.'
_computing_molecular_graphics 'SHELXS-97 (Sheldrick, 2008)'
_computing_publication_material 'SHELXS-97 (Sheldrick, 2008)'
_computing_structure_refinement 'SHELXL-97 (Sheldrick, 2008)'
_computing_structure_solution 'SHELXS-97 (Sheldrick, 2008)'
_diffrn_ambient_temperature 150(2)
_diffrn_detector_area_resol_mean 16.0690
_diffrn_measured_fraction_theta_full 0.999
_diffrn_measured_fraction_theta_max 0.994
_diffrn_measurement_device_type 'Xcalibur, Sapphire3, Gemini'
_diffrn_measurement_method '\w scans'
_diffrn_radiation_monochromator graphite
_diffrn_radiation_source 'fine-focus sealed tube'
_diffrn_radiation_type MoK\a
_diffrn_radiation_wavelength 0.71073
_diffrn_reflns_av_R_equivalents 0.1059
_diffrn_reflns_av_sigmaI/netI 0.1261
_diffrn_reflns_limit_h_max 16
_diffrn_reflns_limit_h_min -16
_diffrn_reflns_limit_k_max 28
_diffrn_reflns_limit_k_min -28
_diffrn_reflns_limit_l_max 24
_diffrn_reflns_limit_l_min -23
_diffrn_reflns_number 47943
_diffrn_reflns_theta_full 26.00
_diffrn_reflns_theta_max 27.00
_diffrn_reflns_theta_min 2.75
_exptl_absorpt_coefficient_mu 0.722
_exptl_absorpt_correction_T_max 0.8691
_exptl_absorpt_correction_T_min 0.8691
_exptl_absorpt_correction_type multi-scan
_exptl_absorpt_process_details
; 
CrysAlisPro, Agilent Technologies, 
Version 1.171.36.24 (release 03-12-2012 CrysAlis171 .NET) 
(compiled Dec  3 2012,18:21:49) 
Empirical absorption correction using spherical harmonics, 
 implemented in SCALE3 ABSPACK scaling algorithm. 
;
_exptl_crystal_colour yellow
_exptl_crystal_density_diffrn 1.320
_exptl_crystal_density_method 'not measured'
_exptl_crystal_description cubic
_exptl_crystal_F_000 2424
_exptl_crystal_size_max 0.20
_exptl_crystal_size_mid 0.20
_exptl_crystal_size_min 0.20
_refine_diff_density_max 0.861
_refine_diff_density_min -0.682
_refine_diff_density_rms 0.098
_refine_ls_extinction_method none
_refine_ls_goodness_of_fit_ref 1.023
_refine_ls_hydrogen_treatment constr
_refine_ls_matrix_type full
_refine_ls_number_parameters 694
_refine_ls_number_reflns 12400
_refine_ls_number_restraints 0
_refine_ls_restrained_S_all 1.023
_refine_ls_R_factor_all 0.1296
_refine_ls_R_factor_gt 0.0642
_refine_ls_shift/su_max 0.001
_refine_ls_shift/su_mean 0.000
_refine_ls_structure_factor_coef Fsqd
_refine_ls_weighting_details 'calc w=1/[\s^2^(Fo^2^)+(0.0461P)^2^+0.7811P] where P=(Fo^2^+2Fc^2^)/3'
_refine_ls_weighting_scheme calc
_refine_ls_wR_factor_gt 0.1224
_refine_ls_wR_factor_ref 0.1483
_reflns_number_gt 7275
_reflns_number_total 12400
_reflns_threshold_expression >2sigma(I)
_cod_data_source_file d0py00174k2.cif
_cod_data_source_block cui02
_cod_depositor_comments
;
The following automatic conversions were performed:

data item '_symmetry_cell_setting' value 'Monoclinic' was changed to
'monoclinic' in accordance with the
/home/data/users/saulius/crontab/automatic-downloads/rss-feeds/RSC/lib/dictionaries/cif_core.dic
dictionary named 'cif_core.dic' version 2.4.2 last updated on
2011-04-26.

Automatic conversion script
Id: cif_fix_values 7556 2019-12-06 15:28:31Z antanas 

 Adding full bibliography for 1557911--1557915.cif.

 Adding full bibliography for 1557911--1557915.cif.
;
_cod_original_sg_symbol_H-M 'P 21/c'
_cod_database_code 1557915

loop_
_symmetry_equiv_pos_as_xyz
'x, y, z'
'-x, y+1/2, -z+1/2'
'-x, -y, -z'
'x, -y-1/2, z-1/2'

loop_
_atom_site_label
_atom_site_type_symbol
_atom_site_fract_x
_atom_site_fract_y
_atom_site_fract_z
_atom_site_U_iso_or_equiv
_atom_site_adp_type
_atom_site_occupancy
_atom_site_symmetry_multiplicity
_atom_site_calc_flag
_atom_site_refinement_flags
_atom_site_disorder_assembly
_atom_site_disorder_group
Ni1 Ni 0.85461(4) 0.17219(2) 0.37153(3) 0.01775(13) Uani 1 1 d . . .
Ni2 Ni 0.63673(4) 0.16426(2) 0.39177(3) 0.01709(13) Uani 1 1 d . . .
O1 O 0.73240(19) 0.22435(11) 0.36285(14) 0.0193(6) Uani 1 1 d . . .
O2 O 0.76156(18) 0.11484(10) 0.42641(13) 0.0170(6) Uani 1 1 d . . .
O3 O 0.8000(2) 0.13079(11) 0.27886(14) 0.0222(6) Uani 1 1 d . . .
O4 O 0.6342(2) 0.12751(11) 0.29330(14) 0.0206(6) Uani 1 1 d . . .
O5 O 0.8927(2) 0.21277(12) 0.46864(14) 0.0252(7) Uani 1 1 d . . .
O6 O 1.0495(2) 0.24174(14) 0.45668(16) 0.0393(8) Uani 1 1 d . . .
O7 O 0.51161(19) 0.21574(11) 0.35293(15) 0.0251(7) Uani 1 1 d . . .
H7SA H 0.5022 0.2527 0.3755 0.030 Uiso 1 1 d R . .
N1 N 0.6365(2) 0.21451(13) 0.48627(17) 0.0200(7) Uani 1 1 d . . .
N2 N 0.6711(2) 0.27080(13) 0.49471(17) 0.0188(7) Uani 1 1 d . . .
N3 N 0.6709(3) 0.29289(14) 0.55969(17) 0.0246(8) Uani 1 1 d . . .
N4 N 0.5559(2) 0.09146(13) 0.41709(17) 0.0187(7) Uani 1 1 d . . .
N5 N 0.5870(2) 0.03626(13) 0.40226(16) 0.0174(7) Uani 1 1 d . . .
N6 N 0.5157(2) -0.00548(13) 0.40107(18) 0.0224(8) Uani 1 1 d . . .
N7 N 0.9306(2) 0.23423(13) 0.31371(16) 0.0187(7) Uani 1 1 d . . .
H7C H 0.9814 0.2510 0.3439 0.022 Uiso 1 1 d R . .
N8 N 0.9780(2) 0.11961(14) 0.38291(19) 0.0256(8) Uani 1 1 d . . .
H8C H 1.0271 0.1421 0.4084 0.031 Uiso 1 1 d R . .
C1 C 0.7490(3) 0.27951(16) 0.3825(2) 0.0184(9) Uani 1 1 d . . .
C2 C 0.7128(3) 0.30575(16) 0.4417(2) 0.0192(9) Uani 1 1 d . . .
C3 C 0.7266(3) 0.36634(16) 0.4558(2) 0.0214(9) Uani 1 1 d . . .
H3B H 0.6991 0.3831 0.4957 0.026 Uiso 1 1 calc R . .
C4 C 0.7791(3) 0.40243(17) 0.4134(2) 0.0222(9) Uani 1 1 d . . .
C5 C 0.8235(3) 0.37418(17) 0.3574(2) 0.0221(9) Uani 1 1 d . . .
H5A H 0.8635 0.3973 0.3288 0.026 Uiso 1 1 calc R . .
C6 C 0.8112(3) 0.31450(17) 0.3425(2) 0.0207(9) Uani 1 1 d . . .
C7 C 0.8621(3) 0.28360(16) 0.2853(2) 0.0220(9) Uani 1 1 d . . .
H7A H 0.9017 0.3129 0.2607 0.026 Uiso 1 1 calc R . .
H7B H 0.8104 0.2670 0.2503 0.026 Uiso 1 1 calc R . .
C8 C 0.9776(3) 0.20494(17) 0.2548(2) 0.0231(9) Uani 1 1 d . . .
H8A H 1.0079 0.2360 0.2266 0.028 Uiso 1 1 calc R . .
H8B H 0.9241 0.1854 0.2237 0.028 Uiso 1 1 calc R . .
C9 C 1.0584(3) 0.15865(18) 0.2767(2) 0.0257(10) Uani 1 1 d . . .
C10 C 1.0194(3) 0.10482(18) 0.3178(2) 0.0302(10) Uani 1 1 d . . .
H10A H 0.9673 0.0841 0.2867 0.036 Uiso 1 1 calc R . .
H10B H 1.0756 0.0767 0.3283 0.036 Uiso 1 1 calc R . .
C11 C 0.9598(3) 0.06784(16) 0.4285(2) 0.0196(9) Uani 1 1 d . . .
H11A H 0.9539 0.0822 0.4772 0.024 Uiso 1 1 calc R . .
H11B H 1.0188 0.0412 0.4300 0.024 Uiso 1 1 calc R . .
C12 C 0.8671(3) 0.03235(16) 0.4050(2) 0.0178(9) Uani 1 1 d . . .
C13 C 0.7703(3) 0.05796(16) 0.4078(2) 0.0180(9) Uani 1 1 d . . .
C14 C 0.6877(3) 0.01977(16) 0.3919(2) 0.0169(8) Uani 1 1 d . . .
C15 C 0.7011(3) -0.03865(17) 0.3688(2) 0.0233(9) Uani 1 1 d . . .
H15A H 0.6436 -0.0626 0.3569 0.028 Uiso 1 1 calc R . .
C16 C 0.7953(3) -0.06236(16) 0.3627(2) 0.0214(9) Uani 1 1 d . . .
C17 C 0.8775(3) -0.02537(16) 0.3831(2) 0.0207(9) Uani 1 1 d . . .
H17A H 0.9433 -0.0410 0.3817 0.025 Uiso 1 1 calc R . .
C18 C 0.6104(3) 0.19988(16) 0.5513(2) 0.0175(8) Uani 1 1 d . . .
C19 C 0.5714(3) 0.14698(17) 0.5780(2) 0.0223(9) Uani 1 1 d . . .
H19A H 0.5564 0.1136 0.5483 0.027 Uiso 1 1 calc R . .
C20 C 0.5560(3) 0.14570(18) 0.6476(2) 0.0242(10) Uani 1 1 d . . .
H20A H 0.5289 0.1107 0.6664 0.029 Uiso 1 1 calc R . .
C21 C 0.5789(3) 0.19452(18) 0.6936(2) 0.0284(10) Uani 1 1 d . . .
H21A H 0.5682 0.1911 0.7422 0.034 Uiso 1 1 calc R . .
C22 C 0.6160(3) 0.24629(18) 0.6689(2) 0.0289(10) Uani 1 1 d . . .
H22A H 0.6302 0.2794 0.6990 0.035 Uiso 1 1 calc R . .
C23 C 0.6322(3) 0.24830(16) 0.5967(2) 0.0209(9) Uani 1 1 d . . .
C24 C 0.7908(3) 0.46916(17) 0.4261(2) 0.0259(10) Uani 1 1 d . . .
C25 C 0.9031(3) 0.4853(2) 0.4249(3) 0.0439(14) Uani 1 1 d . . .
H25A H 0.9431 0.4617 0.4603 0.066 Uiso 1 1 calc R . .
H25B H 0.9126 0.5276 0.4355 0.066 Uiso 1 1 calc R . .
H25C H 0.9247 0.4768 0.3780 0.066 Uiso 1 1 calc R . .
C26 C 0.7613(4) 0.48774(19) 0.4985(2) 0.0420(13) Uani 1 1 d . . .
H26A H 0.8063 0.4688 0.5353 0.063 Uiso 1 1 calc R . .
H26B H 0.6920 0.4755 0.5036 0.063 Uiso 1 1 calc R . .
H26C H 0.7666 0.5310 0.5033 0.063 Uiso 1 1 calc R . .
C27 C 0.7366(3) 0.50653(17) 0.3659(2) 0.0292(11) Uani 1 1 d . . .
H27A H 0.7481 0.5487 0.3789 0.035 Uiso 1 1 calc R . .
H27B H 0.7728 0.4994 0.3235 0.035 Uiso 1 1 calc R . .
C28 C 0.6236(4) 0.5007(2) 0.3419(3) 0.0372(12) Uani 1 1 d . . .
C29 C 0.5975(4) 0.4424(2) 0.3036(3) 0.0481(14) Uani 1 1 d . . .
H29A H 0.5269 0.4430 0.2849 0.072 Uiso 1 1 calc R . .
H29B H 0.6088 0.4092 0.3366 0.072 Uiso 1 1 calc R . .
H29C H 0.6400 0.4376 0.2646 0.072 Uiso 1 1 calc R . .
C30 C 0.5545(4) 0.5060(3) 0.4022(3) 0.0595(16) Uani 1 1 d . . .
H30A H 0.4843 0.5068 0.3824 0.089 Uiso 1 1 calc R . .
H30B H 0.5699 0.5428 0.4285 0.089 Uiso 1 1 calc R . .
H30C H 0.5652 0.4720 0.4340 0.089 Uiso 1 1 calc R . .
C31 C 0.5998(5) 0.5514(2) 0.2896(3) 0.0683(19) Uani 1 1 d . . .
H31A H 0.5298 0.5483 0.2699 0.103 Uiso 1 1 calc R . .
H31B H 0.6442 0.5488 0.2514 0.103 Uiso 1 1 calc R . .
H31C H 0.6101 0.5895 0.3141 0.103 Uiso 1 1 calc R . .
C32 C 1.1503(3) 0.1869(2) 0.3149(3) 0.0390(12) Uani 1 1 d . . .
H32A H 1.1740 0.2192 0.2861 0.059 Uiso 1 1 calc R . .
H32B H 1.2033 0.1571 0.3231 0.059 Uiso 1 1 calc R . .
H32C H 1.1332 0.2029 0.3603 0.059 Uiso 1 1 calc R . .
C33 C 1.0888(4) 0.1311(2) 0.2073(3) 0.0407(12) Uani 1 1 d . . .
H33A H 1.1119 0.1625 0.1769 0.061 Uiso 1 1 calc R . .
H33B H 1.0309 0.1109 0.1830 0.061 Uiso 1 1 calc R . .
H33C H 1.1431 0.1024 0.2181 0.061 Uiso 1 1 calc R . .
C34 C 0.8114(3) -0.12594(17) 0.3370(2) 0.0254(10) Uani 1 1 d . . .
C35 C 0.7123(3) -0.16138(17) 0.3289(3) 0.0313(11) Uani 1 1 d . . .
H35A H 0.6839 -0.1634 0.3746 0.047 Uiso 1 1 calc R . .
H35B H 0.7255 -0.2016 0.3126 0.047 Uiso 1 1 calc R . .
H35C H 0.6647 -0.1416 0.2945 0.047 Uiso 1 1 calc R . .
C36 C 0.8808(3) -0.15924(18) 0.3933(2) 0.0312(11) Uani 1 1 d . . .
H36A H 0.8469 -0.1632 0.4367 0.047 Uiso 1 1 calc R . .
H36B H 0.9432 -0.1369 0.4032 0.047 Uiso 1 1 calc R . .
H36C H 0.8960 -0.1988 0.3756 0.047 Uiso 1 1 calc R . .
C37 C 0.8649(3) -0.12846(18) 0.2679(2) 0.0294(11) Uani 1 1 d . . .
H37A H 0.9366 -0.1198 0.2816 0.035 Uiso 1 1 calc R . .
H37B H 0.8617 -0.1704 0.2522 0.035 Uiso 1 1 calc R . .
C38 C 0.8353(3) -0.09057(19) 0.2015(2) 0.0311(11) Uani 1 1 d . . .
C39 C 0.8782(4) -0.02815(18) 0.2090(2) 0.0359(12) Uani 1 1 d . . .
H39A H 0.8640 -0.0067 0.1644 0.054 Uiso 1 1 calc R . .
H39B H 0.9509 -0.0304 0.2206 0.054 Uiso 1 1 calc R . .
H39C H 0.8474 -0.0072 0.2467 0.054 Uiso 1 1 calc R . .
C40 C 0.7212(3) -0.0857(2) 0.1828(3) 0.0406(12) Uani 1 1 d . . .
H40A H 0.7082 -0.0649 0.1376 0.061 Uiso 1 1 calc R . .
H40B H 0.6910 -0.0635 0.2198 0.061 Uiso 1 1 calc R . .
H40C H 0.6919 -0.1255 0.1789 0.061 Uiso 1 1 calc R . .
C41 C 0.8810(4) -0.1215(2) 0.1397(2) 0.0430(13) Uani 1 1 d . . .
H41A H 0.8688 -0.0973 0.0969 0.065 Uiso 1 1 calc R . .
H41B H 0.8498 -0.1606 0.1316 0.065 Uiso 1 1 calc R . .
H41C H 0.9534 -0.1264 0.1510 0.065 Uiso 1 1 calc R . .
C42 C 0.4575(3) 0.08481(17) 0.4272(2) 0.0187(9) Uani 1 1 d . . .
C43 C 0.3862(3) 0.12643(18) 0.4475(2) 0.0237(9) Uani 1 1 d . . .
H43A H 0.4025 0.1671 0.4548 0.028 Uiso 1 1 calc R . .
C44 C 0.2937(3) 0.10516(19) 0.4560(2) 0.0273(10) Uani 1 1 d . . .
H44A H 0.2442 0.1316 0.4705 0.033 Uiso 1 1 calc R . .
C45 C 0.2677(3) 0.04492(19) 0.4441(2) 0.0307(11) Uani 1 1 d . . .
H45A H 0.2010 0.0326 0.4498 0.037 Uiso 1 1 calc R . .
C46 C 0.3348(3) 0.00425(18) 0.4249(2) 0.0283(10) Uani 1 1 d . . .
H46A H 0.3167 -0.0362 0.4172 0.034 Uiso 1 1 calc R . .
C47 C 0.4325(3) 0.02472(17) 0.4168(2) 0.0221(9) Uani 1 1 d . . .
C48 C 0.7092(3) 0.11924(16) 0.2585(2) 0.0207(9) Uani 1 1 d . . .
C49 C 0.6890(3) 0.09275(18) 0.1855(2) 0.0286(10) Uani 1 1 d . . .
H49A H 0.6263 0.1090 0.1628 0.043 Uiso 1 1 calc R . .
H49B H 0.6832 0.0495 0.1893 0.043 Uiso 1 1 calc R . .
H49C H 0.7444 0.1025 0.1571 0.043 Uiso 1 1 calc R . .
C50 C 0.9692(3) 0.24553(17) 0.4850(2) 0.0236(10) Uani 1 1 d . . .
C51 C 0.9585(4) 0.2912(2) 0.5417(3) 0.0445(13) Uani 1 1 d . . .
H51A H 1.0247 0.3000 0.5657 0.067 Uiso 1 1 calc R . .
H51B H 0.9145 0.2758 0.5760 0.067 Uiso 1 1 calc R . .
H51C H 0.9295 0.3276 0.5203 0.067 Uiso 1 1 calc R . .
C52 C 0.4403(3) 0.1999(2) 0.2961(2) 0.0325(11) Uani 1 1 d . . .
H52A H 0.4082 0.2359 0.2757 0.049 Uiso 1 1 calc R . .
H52B H 0.3892 0.1740 0.3135 0.049 Uiso 1 1 calc R . .
H52C H 0.4743 0.1791 0.2598 0.049 Uiso 1 1 calc R . .
O1S O 0.8405(3) 0.40285(15) 0.07002(17) 0.0500(10) Uani 1 1 d . . .
H1SD H 0.8120 0.3860 0.0336 0.075 Uiso 1 1 d R . .
C1S C 0.8406(4) 0.3647(3) 0.1275(3) 0.0549(16) Uani 1 1 d . . .
H1SA H 0.8727 0.3843 0.1697 0.082 Uiso 1 1 calc R . .
H1SB H 0.8779 0.3285 0.1180 0.082 Uiso 1 1 calc R . .
H1SC H 0.7714 0.3543 0.1355 0.082 Uiso 1 1 calc R . .
O2S O 0.2399(2) 0.22788(14) -0.00363(17) 0.0442(9) Uani 1 1 d . . .
H2SD H 0.1814 0.2241 -0.0244 0.066 Uiso 1 1 d R . .
C2S C 0.2462(4) 0.1929(3) 0.0574(3) 0.0590(16) Uani 1 1 d . . .
H2SA H 0.2175 0.1537 0.0461 0.088 Uiso 1 1 calc R . .
H2SB H 0.2087 0.2120 0.0932 0.088 Uiso 1 1 calc R . .
H2SC H 0.3166 0.1886 0.0756 0.088 Uiso 1 1 calc R . .
O3S O 0.4087(3) 0.28661(14) 0.4328(2) 0.0571(11) Uani 1 1 d . . .
H3SD H 0.3454 0.2867 0.4342 0.086 Uiso 1 1 d R . .
C3S C 0.4464(4) 0.3419(2) 0.4574(3) 0.0482(14) Uani 1 1 d . . .
H3SA H 0.3926 0.3716 0.4527 0.072 Uiso 1 1 calc R . .
H3SB H 0.5010 0.3543 0.4296 0.072 Uiso 1 1 calc R . .
H3SC H 0.4718 0.3384 0.5072 0.072 Uiso 1 1 calc R . .

loop_
_atom_site_aniso_label
_atom_site_aniso_U_11
_atom_site_aniso_U_22
_atom_site_aniso_U_33
_atom_site_aniso_U_23
_atom_site_aniso_U_13
_atom_site_aniso_U_12
Ni1 0.0165(3) 0.0175(3) 0.0197(3) 0.0012(2) 0.0042(2) -0.0010(2)
Ni2 0.0163(3) 0.0148(3) 0.0207(3) -0.0005(2) 0.0047(2) -0.0008(2)
O1 0.0184(15) 0.0139(14) 0.0259(16) -0.0012(11) 0.0040(12) 0.0001(11)
O2 0.0171(14) 0.0149(14) 0.0194(15) 0.0004(11) 0.0028(12) -0.0009(11)
O3 0.0198(15) 0.0229(16) 0.0243(17) -0.0028(11) 0.0046(13) -0.0012(12)
O4 0.0211(15) 0.0168(15) 0.0243(16) -0.0027(11) 0.0038(13) 0.0029(12)
O5 0.0276(17) 0.0274(17) 0.0202(16) 0.0002(12) -0.0006(13) -0.0050(13)
O6 0.0313(19) 0.056(2) 0.030(2) -0.0076(15) 0.0030(16) -0.0150(16)
O7 0.0200(15) 0.0209(16) 0.0339(18) -0.0036(12) -0.0002(13) 0.0011(12)
N1 0.0225(19) 0.0162(18) 0.022(2) -0.0007(13) 0.0041(15) -0.0019(14)
N2 0.0223(18) 0.0127(17) 0.0222(19) -0.0014(13) 0.0065(15) -0.0048(14)
N3 0.036(2) 0.0179(19) 0.021(2) -0.0017(14) 0.0081(17) -0.0005(15)
N4 0.0188(18) 0.0164(18) 0.0216(19) -0.0013(13) 0.0056(15) -0.0010(14)
N5 0.0174(17) 0.0165(18) 0.0187(19) 0.0008(13) 0.0040(14) -0.0005(14)
N6 0.0192(19) 0.0139(18) 0.034(2) 0.0003(14) 0.0036(16) -0.0003(14)
N7 0.0181(18) 0.0198(18) 0.0191(19) 0.0002(13) 0.0062(15) -0.0013(14)
N8 0.0194(19) 0.023(2) 0.036(2) 0.0055(15) 0.0091(17) -0.0006(15)
C1 0.017(2) 0.015(2) 0.023(2) 0.0024(16) -0.0009(17) 0.0041(16)
C2 0.021(2) 0.011(2) 0.026(2) 0.0024(16) 0.0070(18) -0.0024(16)
C3 0.023(2) 0.018(2) 0.023(2) -0.0021(16) 0.0012(19) 0.0003(17)
C4 0.025(2) 0.014(2) 0.027(2) 0.0006(16) -0.0014(19) -0.0047(17)
C5 0.020(2) 0.022(2) 0.024(2) 0.0053(17) -0.0017(18) -0.0033(17)
C6 0.023(2) 0.020(2) 0.019(2) 0.0021(16) -0.0001(18) 0.0001(17)
C7 0.025(2) 0.015(2) 0.026(2) 0.0051(16) 0.0053(19) -0.0024(17)
C8 0.024(2) 0.021(2) 0.025(2) -0.0012(17) 0.0082(19) -0.0038(18)
C9 0.026(2) 0.029(2) 0.025(2) 0.0109(18) 0.013(2) 0.0067(19)
C10 0.028(3) 0.026(2) 0.037(3) 0.0009(19) 0.008(2) 0.003(2)
C11 0.019(2) 0.020(2) 0.020(2) 0.0058(16) 0.0047(18) -0.0016(17)
C12 0.019(2) 0.020(2) 0.014(2) -0.0007(15) -0.0009(17) 0.0016(16)
C13 0.023(2) 0.017(2) 0.013(2) 0.0007(15) 0.0038(17) -0.0007(17)
C14 0.017(2) 0.017(2) 0.017(2) 0.0008(15) 0.0041(17) -0.0002(16)
C15 0.022(2) 0.020(2) 0.028(3) -0.0019(17) 0.0024(19) 0.0000(18)
C16 0.026(2) 0.016(2) 0.023(2) 0.0000(16) 0.0054(19) 0.0010(17)
C17 0.021(2) 0.020(2) 0.022(2) 0.0016(16) 0.0041(18) 0.0059(17)
C18 0.018(2) 0.019(2) 0.016(2) 0.0009(15) 0.0058(17) 0.0038(16)
C19 0.023(2) 0.020(2) 0.023(2) -0.0020(16) -0.0013(19) -0.0050(17)
C20 0.022(2) 0.024(2) 0.028(3) 0.0051(17) 0.0078(19) -0.0030(18)
C21 0.035(3) 0.030(3) 0.021(2) 0.0015(18) 0.006(2) -0.002(2)
C22 0.037(3) 0.023(2) 0.028(3) -0.0042(18) 0.011(2) -0.002(2)
C23 0.025(2) 0.016(2) 0.023(2) -0.0026(16) 0.0087(19) -0.0005(17)
C24 0.035(3) 0.016(2) 0.027(3) -0.0011(17) 0.002(2) -0.0012(18)
C25 0.043(3) 0.024(3) 0.062(4) -0.002(2) -0.008(3) -0.011(2)
C26 0.074(4) 0.021(2) 0.031(3) -0.0078(19) 0.005(3) -0.008(2)
C27 0.044(3) 0.015(2) 0.029(3) 0.0020(17) 0.004(2) 0.0012(19)
C28 0.043(3) 0.029(3) 0.040(3) -0.002(2) 0.004(2) 0.008(2)
C29 0.041(3) 0.044(3) 0.057(4) -0.012(3) -0.012(3) 0.001(2)
C30 0.049(4) 0.073(4) 0.056(4) -0.006(3) 0.005(3) 0.007(3)
C31 0.077(5) 0.054(4) 0.069(4) 0.016(3) -0.017(4) 0.022(3)
C32 0.024(3) 0.045(3) 0.048(3) 0.004(2) 0.005(2) 0.007(2)
C33 0.041(3) 0.042(3) 0.042(3) 0.002(2) 0.019(2) 0.009(2)
C34 0.023(2) 0.020(2) 0.033(3) -0.0016(18) 0.007(2) 0.0048(18)
C35 0.027(2) 0.014(2) 0.054(3) -0.0047(19) 0.009(2) 0.0008(18)
C36 0.036(3) 0.024(2) 0.035(3) 0.0034(19) 0.009(2) 0.009(2)
C37 0.027(2) 0.025(2) 0.037(3) -0.0093(19) 0.001(2) 0.0083(19)
C38 0.037(3) 0.028(3) 0.028(3) -0.0021(19) 0.000(2) 0.002(2)
C39 0.046(3) 0.030(3) 0.032(3) 0.004(2) 0.002(2) 0.001(2)
C40 0.038(3) 0.045(3) 0.037(3) -0.004(2) -0.004(2) 0.007(2)
C41 0.055(3) 0.038(3) 0.036(3) -0.006(2) 0.008(3) 0.011(3)
C42 0.017(2) 0.021(2) 0.017(2) 0.0023(16) 0.0011(17) 0.0030(16)
C43 0.024(2) 0.022(2) 0.026(2) 0.0013(17) 0.0081(19) 0.0015(18)
C44 0.026(2) 0.033(3) 0.024(3) 0.0053(18) 0.009(2) 0.006(2)
C45 0.016(2) 0.038(3) 0.039(3) 0.014(2) 0.003(2) -0.002(2)
C46 0.023(2) 0.021(2) 0.041(3) 0.0087(19) 0.005(2) -0.0062(19)
C47 0.024(2) 0.018(2) 0.024(2) 0.0039(16) -0.0008(19) -0.0003(17)
C48 0.027(2) 0.0066(19) 0.028(2) 0.0020(16) -0.002(2) -0.0043(16)
C49 0.032(3) 0.029(3) 0.025(3) -0.0049(18) 0.000(2) -0.0023(19)
C50 0.032(3) 0.020(2) 0.019(2) 0.0053(16) -0.001(2) 0.0036(19)
C51 0.046(3) 0.043(3) 0.042(3) -0.013(2) -0.011(3) 0.003(2)
C52 0.022(2) 0.043(3) 0.033(3) 0.004(2) 0.003(2) 0.003(2)
O1S 0.060(2) 0.063(2) 0.026(2) 0.0058(16) 0.0018(18) 0.0121(19)
C1S 0.033(3) 0.086(4) 0.045(4) 0.021(3) 0.004(3) 0.002(3)
O2S 0.0319(19) 0.061(2) 0.040(2) 0.0127(17) 0.0052(16) 0.0118(17)
C2S 0.055(4) 0.076(4) 0.047(4) 0.014(3) 0.013(3) 0.027(3)
O3S 0.044(2) 0.039(2) 0.093(3) -0.0260(19) 0.036(2) -0.0026(17)
C3S 0.037(3) 0.051(4) 0.058(4) -0.003(3) 0.014(3) -0.002(3)

loop_
_atom_type_symbol
_atom_type_description
_atom_type_scat_dispersion_real
_atom_type_scat_dispersion_imag
_atom_type_scat_source
C C 0.0033 0.0016 'International Tables Vol C Tables 4.2.6.8 and 6.1.1.4'
H H 0.0000 0.0000 'International Tables Vol C Tables 4.2.6.8 and 6.1.1.4'
N N 0.0061 0.0033 'International Tables Vol C Tables 4.2.6.8 and 6.1.1.4'
Ni Ni 0.3393 1.1124 'International Tables Vol C Tables 4.2.6.8 and 6.1.1.4'
O O 0.0106 0.0060 'International Tables Vol C Tables 4.2.6.8 and 6.1.1.4'

loop_
_geom_angle_atom_site_label_1
_geom_angle_atom_site_label_2
_geom_angle_atom_site_label_3
_geom_angle
_geom_angle_site_symmetry_1
_geom_angle_site_symmetry_3
_geom_angle_publ_flag
O1 Ni1 N8 178.59(13) . . ?
O1 Ni1 O3 88.29(10) . . ?
N8 Ni1 O3 92.90(13) . . ?
O1 Ni1 O5 87.13(11) . . ?
N8 Ni1 O5 91.62(13) . . ?
O3 Ni1 O5 173.29(11) . . ?
O1 Ni1 N7 89.75(11) . . ?
N8 Ni1 N7 91.01(13) . . ?
O3 Ni1 N7 90.30(12) . . ?
O5 Ni1 N7 94.58(12) . . ?
O1 Ni1 O2 83.58(10) . . ?
N8 Ni1 O2 95.69(11) . . ?
O3 Ni1 O2 88.05(10) . . ?
O5 Ni1 O2 86.57(10) . . ?
N7 Ni1 O2 173.17(11) . . ?
O1 Ni1 Ni2 41.14(7) . . ?
N8 Ni1 Ni2 138.41(9) . . ?
O3 Ni1 Ni2 78.87(8) . . ?
O5 Ni1 Ni2 94.46(8) . . ?
N7 Ni1 Ni2 129.27(9) . . ?
O2 Ni1 Ni2 43.90(7) . . ?
O1 Ni2 O4 88.95(11) . . ?
O1 Ni2 N4 169.96(12) . . ?
O4 Ni2 N4 85.66(12) . . ?
O1 Ni2 O2 86.13(10) . . ?
O4 Ni2 O2 91.23(10) . . ?
N4 Ni2 O2 85.53(11) . . ?
O1 Ni2 O7 92.26(10) . . ?
O4 Ni2 O7 87.34(10) . . ?
N4 Ni2 O7 95.93(11) . . ?
O2 Ni2 O7 177.87(11) . . ?
O1 Ni2 N1 85.38(11) . . ?
O4 Ni2 N1 171.61(11) . . ?
N4 Ni2 N1 100.85(12) . . ?
O2 Ni2 N1 94.54(11) . . ?
O7 Ni2 N1 86.72(11) . . ?
O1 Ni2 Ni1 42.02(7) . . ?
O4 Ni2 Ni1 81.00(8) . . ?
N4 Ni2 Ni1 128.47(9) . . ?
O2 Ni2 Ni1 45.63(7) . . ?
O7 Ni2 Ni1 132.48(8) . . ?
N1 Ni2 Ni1 98.73(9) . . ?
C1 O1 Ni2 132.0(2) . . ?
C1 O1 Ni1 114.5(2) . . ?
Ni2 O1 Ni1 96.84(11) . . ?
C13 O2 Ni2 121.3(2) . . ?
C13 O2 Ni1 112.5(2) . . ?
Ni2 O2 Ni1 90.46(10) . . ?
C48 O3 Ni1 127.5(3) . . ?
C48 O4 Ni2 126.1(2) . . ?
C50 O5 Ni1 126.7(3) . . ?
C52 O7 Ni2 125.8(2) . . ?
C52 O7 H7SA 117.1 . . ?
Ni2 O7 H7SA 117.1 . . ?
N2 N1 C18 103.4(3) . . ?
N2 N1 Ni2 125.0(2) . . ?
C18 N1 Ni2 131.5(3) . . ?
N3 N2 N1 115.5(3) . . ?
N3 N2 C2 118.7(3) . . ?
N1 N2 C2 125.6(3) . . ?
N2 N3 C23 103.7(3) . . ?
N5 N4 C42 104.4(3) . . ?
N5 N4 Ni2 120.7(2) . . ?
C42 N4 Ni2 131.5(3) . . ?
N6 N5 N4 114.8(3) . . ?
N6 N5 C14 119.6(3) . . ?
N4 N5 C14 125.5(3) . . ?
N5 N6 C47 103.9(3) . . ?
C8 N7 C7 110.0(3) . . ?
C8 N7 Ni1 110.9(2) . . ?
C7 N7 Ni1 111.8(2) . . ?
C8 N7 H7C 108.0 . . ?
C7 N7 H7C 108.0 . . ?
Ni1 N7 H7C 108.0 . . ?
C10 N8 C11 114.6(3) . . ?
C10 N8 Ni1 114.5(3) . . ?
C11 N8 Ni1 110.3(2) . . ?
C10 N8 H8C 105.5 . . ?
C11 N8 H8C 105.5 . . ?
Ni1 N8 H8C 105.5 . . ?
O1 C1 C2 124.7(4) . . ?
O1 C1 C6 117.9(4) . . ?
C2 C1 C6 117.3(3) . . ?
C1 C2 C3 121.2(4) . . ?
C1 C2 N2 121.3(3) . . ?
C3 C2 N2 117.1(3) . . ?
C4 C3 C2 121.9(4) . . ?
C4 C3 H3B 119.1 . . ?
C2 C3 H3B 119.1 . . ?
C3 C4 C5 116.3(4) . . ?
C3 C4 C24 122.5(4) . . ?
C5 C4 C24 121.1(4) . . ?
C6 C5 C4 122.8(4) . . ?
C6 C5 H5A 118.6 . . ?
C4 C5 H5A 118.6 . . ?
C5 C6 C1 119.9(4) . . ?
C5 C6 C7 123.1(4) . . ?
C1 C6 C7 117.1(3) . . ?
C6 C7 N7 112.4(3) . . ?
C6 C7 H7A 109.1 . . ?
N7 C7 H7A 109.1 . . ?
C6 C7 H7B 109.1 . . ?
N7 C7 H7B 109.1 . . ?
H7A C7 H7B 107.8 . . ?
N7 C8 C9 115.7(3) . . ?
N7 C8 H8A 108.4 . . ?
C9 C8 H8A 108.4 . . ?
N7 C8 H8B 108.4 . . ?
C9 C8 H8B 108.4 . . ?
H8A C8 H8B 107.4 . . ?
C32 C9 C8 111.6(3) . . ?
C32 C9 C33 108.4(4) . . ?
C8 C9 C33 106.0(3) . . ?
C32 C9 C10 112.4(4) . . ?
C8 C9 C10 114.0(3) . . ?
C33 C9 C10 103.9(3) . . ?
N8 C10 C9 115.0(3) . . ?
N8 C10 H10A 108.5 . . ?
C9 C10 H10A 108.5 . . ?
N8 C10 H10B 108.5 . . ?
C9 C10 H10B 108.5 . . ?
H10A C10 H10B 107.5 . . ?
N8 C11 C12 114.5(3) . . ?
N8 C11 H11A 108.6 . . ?
C12 C11 H11A 108.6 . . ?
N8 C11 H11B 108.6 . . ?
C12 C11 H11B 108.6 . . ?
H11A C11 H11B 107.6 . . ?
C17 C12 C13 120.8(3) . . ?
C17 C12 C11 119.1(3) . . ?
C13 C12 C11 120.0(3) . . ?
O2 C13 C14 123.7(3) . . ?
O2 C13 C12 120.0(3) . . ?
C14 C13 C12 116.3(3) . . ?
C15 C14 C13 121.3(4) . . ?
C15 C14 N5 115.8(3) . . ?
C13 C14 N5 122.9(3) . . ?
C16 C15 C14 122.0(4) . . ?
C16 C15 H15A 119.0 . . ?
C14 C15 H15A 119.0 . . ?
C15 C16 C17 116.4(3) . . ?
C15 C16 C34 122.8(4) . . ?
C17 C16 C34 120.8(4) . . ?
C12 C17 C16 123.0(4) . . ?
C12 C17 H17A 118.5 . . ?
C16 C17 H17A 118.5 . . ?
N1 C18 C23 108.4(3) . . ?
N1 C18 C19 131.7(4) . . ?
C23 C18 C19 119.9(4) . . ?
C20 C19 C18 117.4(4) . . ?
C20 C19 H19A 121.3 . . ?
C18 C19 H19A 121.3 . . ?
C19 C20 C21 122.7(4) . . ?
C19 C20 H20A 118.6 . . ?
C21 C20 H20A 118.6 . . ?
C22 C21 C20 120.9(4) . . ?
C22 C21 H21A 119.6 . . ?
C20 C21 H21A 119.6 . . ?
C21 C22 C23 117.0(4) . . ?
C21 C22 H22A 121.5 . . ?
C23 C22 H22A 121.5 . . ?
N3 C23 C18 108.9(3) . . ?
N3 C23 C22 128.9(4) . . ?
C18 C23 C22 122.1(4) . . ?
C26 C24 C4 112.4(3) . . ?
C26 C24 C25 106.2(4) . . ?
C4 C24 C25 108.3(3) . . ?
C26 C24 C27 112.1(4) . . ?
C4 C24 C27 112.5(3) . . ?
C25 C24 C27 104.6(3) . . ?
C24 C25 H25A 109.5 . . ?
C24 C25 H25B 109.5 . . ?
H25A C25 H25B 109.5 . . ?
C24 C25 H25C 109.5 . . ?
H25A C25 H25C 109.5 . . ?
H25B C25 H25C 109.5 . . ?
C24 C26 H26A 109.5 . . ?
C24 C26 H26B 109.5 . . ?
H26A C26 H26B 109.5 . . ?
C24 C26 H26C 109.5 . . ?
H26A C26 H26C 109.5 . . ?
H26B C26 H26C 109.5 . . ?
C28 C27 C24 123.6(4) . . ?
C28 C27 H27A 106.4 . . ?
C24 C27 H27A 106.4 . . ?
C28 C27 H27B 106.4 . . ?
C24 C27 H27B 106.4 . . ?
H27A C27 H27B 106.5 . . ?
C29 C28 C31 107.8(4) . . ?
C29 C28 C30 107.2(4) . . ?
C31 C28 C30 108.7(4) . . ?
C29 C28 C27 113.0(4) . . ?
C31 C28 C27 105.7(4) . . ?
C30 C28 C27 114.2(4) . . ?
C28 C29 H29A 109.5 . . ?
C28 C29 H29B 109.5 . . ?
H29A C29 H29B 109.5 . . ?
C28 C29 H29C 109.5 . . ?
H29A C29 H29C 109.5 . . ?
H29B C29 H29C 109.5 . . ?
C28 C30 H30A 109.5 . . ?
C28 C30 H30B 109.5 . . ?
H30A C30 H30B 109.5 . . ?
C28 C30 H30C 109.5 . . ?
H30A C30 H30C 109.5 . . ?
H30B C30 H30C 109.5 . . ?
C28 C31 H31A 109.5 . . ?
C28 C31 H31B 109.5 . . ?
H31A C31 H31B 109.5 . . ?
C28 C31 H31C 109.5 . . ?
H31A C31 H31C 109.5 . . ?
H31B C31 H31C 109.5 . . ?
C9 C32 H32A 109.5 . . ?
C9 C32 H32B 109.5 . . ?
H32A C32 H32B 109.5 . . ?
C9 C32 H32C 109.5 . . ?
H32A C32 H32C 109.5 . . ?
H32B C32 H32C 109.5 . . ?
C9 C33 H33A 109.5 . . ?
C9 C33 H33B 109.5 . . ?
H33A C33 H33B 109.5 . . ?
C9 C33 H33C 109.5 . . ?
H33A C33 H33C 109.5 . . ?
H33B C33 H33C 109.5 . . ?
C16 C34 C35 111.7(3) . . ?
C16 C34 C36 108.9(3) . . ?
C35 C34 C36 106.0(3) . . ?
C16 C34 C37 113.1(3) . . ?
C35 C34 C37 110.7(4) . . ?
C36 C34 C37 105.9(3) . . ?
C34 C35 H35A 109.5 . . ?
C34 C35 H35B 109.5 . . ?
H35A C35 H35B 109.5 . . ?
C34 C35 H35C 109.5 . . ?
H35A C35 H35C 109.5 . . ?
H35B C35 H35C 109.5 . . ?
C34 C36 H36A 109.5 . . ?
C34 C36 H36B 109.5 . . ?
H36A C36 H36B 109.5 . . ?
C34 C36 H36C 109.5 . . ?
H36A C36 H36C 109.5 . . ?
H36B C36 H36C 109.5 . . ?
C38 C37 C34 124.5(4) . . ?
C38 C37 H37A 106.2 . . ?
C34 C37 H37A 106.2 . . ?
C38 C37 H37B 106.2 . . ?
C34 C37 H37B 106.2 . . ?
H37A C37 H37B 106.4 . . ?
C39 C38 C40 108.3(4) . . ?
C39 C38 C41 108.5(4) . . ?
C40 C38 C41 107.9(4) . . ?
C39 C38 C37 111.5(4) . . ?
C40 C38 C37 114.0(4) . . ?
C41 C38 C37 106.4(4) . . ?
C38 C39 H39A 109.5 . . ?
C38 C39 H39B 109.5 . . ?
H39A C39 H39B 109.5 . . ?
C38 C39 H39C 109.5 . . ?
H39A C39 H39C 109.5 . . ?
H39B C39 H39C 109.5 . . ?
C38 C40 H40A 109.5 . . ?
C38 C40 H40B 109.5 . . ?
H40A C40 H40B 109.5 . . ?
C38 C40 H40C 109.5 . . ?
H40A C40 H40C 109.5 . . ?
H40B C40 H40C 109.5 . . ?
C38 C41 H41A 109.5 . . ?
C38 C41 H41B 109.5 . . ?
H41A C41 H41B 109.5 . . ?
C38 C41 H41C 109.5 . . ?
H41A C41 H41C 109.5 . . ?
H41B C41 H41C 109.5 . . ?
N4 C42 C47 108.0(3) . . ?
N4 C42 C43 130.7(4) . . ?
C47 C42 C43 121.2(4) . . ?
C44 C43 C42 116.4(4) . . ?
C44 C43 H43A 121.8 . . ?
C42 C43 H43A 121.8 . . ?
C43 C44 C45 122.5(4) . . ?
C43 C44 H44A 118.8 . . ?
C45 C44 H44A 118.8 . . ?
C46 C45 C44 122.1(4) . . ?
C46 C45 H45A 118.9 . . ?
C44 C45 H45A 118.9 . . ?
C45 C46 C47 116.9(4) . . ?
C45 C46 H46A 121.6 . . ?
C47 C46 H46A 121.6 . . ?
N6 C47 C42 108.9(3) . . ?
N6 C47 C46 130.3(4) . . ?
C42 C47 C46 120.9(4) . . ?
O4 C48 O3 126.5(4) . . ?
O4 C48 C49 116.9(3) . . ?
O3 C48 C49 116.7(4) . . ?
C48 C49 H49A 109.5 . . ?
C48 C49 H49B 109.5 . . ?
H49A C49 H49B 109.5 . . ?
C48 C49 H49C 109.5 . . ?
H49A C49 H49C 109.5 . . ?
H49B C49 H49C 109.5 . . ?
O6 C50 O5 123.9(4) . . ?
O6 C50 C51 119.7(4) . . ?
O5 C50 C51 116.4(4) . . ?
C50 C51 H51A 109.5 . . ?
C50 C51 H51B 109.5 . . ?
H51A C51 H51B 109.5 . . ?
C50 C51 H51C 109.5 . . ?
H51A C51 H51C 109.5 . . ?
H51B C51 H51C 109.5 . . ?
O7 C52 H52A 109.5 . . ?
O7 C52 H52B 109.5 . . ?
H52A C52 H52B 109.5 . . ?
O7 C52 H52C 109.5 . . ?
H52A C52 H52C 109.5 . . ?
H52B C52 H52C 109.5 . . ?
C1S O1S H1SD 109.5 . . ?
O1S C1S H1SA 109.5 . . ?
O1S C1S H1SB 109.5 . . ?
H1SA C1S H1SB 109.5 . . ?
O1S C1S H1SC 109.5 . . ?
H1SA C1S H1SC 109.5 . . ?
H1SB C1S H1SC 109.5 . . ?
C2S O2S H2SD 108.3 . . ?
O2S C2S H2SA 109.5 . . ?
O2S C2S H2SB 109.5 . . ?
H2SA C2S H2SB 109.5 . . ?
O2S C2S H2SC 109.5 . . ?
H2SA C2S H2SC 109.5 . . ?
H2SB C2S H2SC 109.5 . . ?
C3S O3S H3SD 108.4 . . ?
O3S C3S H3SA 109.5 . . ?
O3S C3S H3SB 109.5 . . ?
H3SA C3S H3SB 109.5 . . ?
O3S C3S H3SC 109.5 . . ?
H3SA C3S H3SC 109.5 . . ?
H3SB C3S H3SC 109.5 . . ?

loop_
_geom_bond_atom_site_label_1
_geom_bond_atom_site_label_2
_geom_bond_distance
_geom_bond_site_symmetry_2
_geom_bond_publ_flag
Ni1 O1 2.009(2) . ?
Ni1 N8 2.029(3) . ?
Ni1 O3 2.069(3) . ?
Ni1 O5 2.083(3) . ?
Ni1 N7 2.096(3) . ?
Ni1 O2 2.130(3) . ?
Ni1 Ni2 2.9797(7) . ?
Ni2 O1 1.974(3) . ?
Ni2 O4 2.045(3) . ?
Ni2 N4 2.045(3) . ?
Ni2 O2 2.066(2) . ?
Ni2 O7 2.116(3) . ?
Ni2 N1 2.124(3) . ?
O1 C1 1.311(4) . ?
O2 C13 1.338(4) . ?
O3 C48 1.270(4) . ?
O4 C48 1.263(5) . ?
O5 C50 1.277(5) . ?
O6 C50 1.248(5) . ?
O7 C52 1.423(5) . ?
O7 H7SA 0.9504 . ?
N1 N2 1.355(4) . ?
N1 C18 1.355(5) . ?
N2 N3 1.332(4) . ?
N2 C2 1.430(5) . ?
N3 C23 1.355(5) . ?
N4 N5 1.349(4) . ?
N4 C42 1.355(5) . ?
N5 N6 1.338(4) . ?
N5 C14 1.428(5) . ?
N6 C47 1.361(5) . ?
N7 C8 1.487(5) . ?
N7 C7 1.510(5) . ?
N7 H7C 0.9300 . ?
N8 C10 1.440(5) . ?
N8 C11 1.487(5) . ?
N8 H8C 0.9298 . ?
C1 C2 1.396(5) . ?
C1 C6 1.415(5) . ?
C2 C3 1.401(5) . ?
C3 C4 1.380(5) . ?
C3 H3B 0.9500 . ?
C4 C5 1.416(6) . ?
C4 C24 1.528(5) . ?
C5 C6 1.381(5) . ?
C5 H5A 0.9500 . ?
C6 C7 1.504(5) . ?
C7 H7A 0.9900 . ?
C7 H7B 0.9900 . ?
C8 C9 1.533(5) . ?
C8 H8A 0.9900 . ?
C8 H8B 0.9900 . ?
C9 C32 1.513(6) . ?
C9 C33 1.545(6) . ?
C9 C10 1.557(6) . ?
C10 H10A 0.9900 . ?
C10 H10B 0.9900 . ?
C11 C12 1.510(5) . ?
C11 H11A 0.9900 . ?
C11 H11B 0.9900 . ?
C12 C17 1.376(5) . ?
C12 C13 1.423(5) . ?
C13 C14 1.412(5) . ?
C14 C15 1.404(5) . ?
C15 C16 1.384(5) . ?
C15 H15A 0.9500 . ?
C16 C17 1.408(5) . ?
C16 C34 1.535(5) . ?
C17 H17A 0.9500 . ?
C18 C23 1.406(5) . ?
C18 C19 1.413(5) . ?
C19 C20 1.359(5) . ?
C19 H19A 0.9500 . ?
C20 C21 1.422(6) . ?
C20 H20A 0.9500 . ?
C21 C22 1.367(6) . ?
C21 H21A 0.9500 . ?
C22 C23 1.409(6) . ?
C22 H22A 0.9500 . ?
C24 C26 1.524(6) . ?
C24 C25 1.549(6) . ?
C24 C27 1.549(5) . ?
C25 H25A 0.9800 . ?
C25 H25B 0.9800 . ?
C25 H25C 0.9800 . ?
C26 H26A 0.9800 . ?
C26 H26B 0.9800 . ?
C26 H26C 0.9800 . ?
C27 C28 1.546(6) . ?
C27 H27A 0.9900 . ?
C27 H27B 0.9900 . ?
C28 C29 1.527(6) . ?
C28 C31 1.529(6) . ?
C28 C30 1.539(7) . ?
C29 H29A 0.9800 . ?
C29 H29B 0.9800 . ?
C29 H29C 0.9800 . ?
C30 H30A 0.9800 . ?
C30 H30B 0.9800 . ?
C30 H30C 0.9800 . ?
C31 H31A 0.9800 . ?
C31 H31B 0.9800 . ?
C31 H31C 0.9800 . ?
C32 H32A 0.9800 . ?
C32 H32B 0.9800 . ?
C32 H32C 0.9800 . ?
C33 H33A 0.9800 . ?
C33 H33B 0.9800 . ?
C33 H33C 0.9800 . ?
C34 C35 1.544(5) . ?
C34 C36 1.548(5) . ?
C34 C37 1.551(6) . ?
C35 H35A 0.9800 . ?
C35 H35B 0.9800 . ?
C35 H35C 0.9800 . ?
C36 H36A 0.9800 . ?
C36 H36B 0.9800 . ?
C36 H36C 0.9800 . ?
C37 C38 1.546(6) . ?
C37 H37A 0.9900 . ?
C37 H37B 0.9900 . ?
C38 C39 1.521(6) . ?
C38 C40 1.540(6) . ?
C38 C41 1.540(6) . ?
C39 H39A 0.9800 . ?
C39 H39B 0.9800 . ?
C39 H39C 0.9800 . ?
C40 H40A 0.9800 . ?
C40 H40B 0.9800 . ?
C40 H40C 0.9800 . ?
C41 H41A 0.9800 . ?
C41 H41B 0.9800 . ?
C41 H41C 0.9800 . ?
C42 C47 1.404(5) . ?
C42 C43 1.416(5) . ?
C43 C44 1.350(6) . ?
C43 H43A 0.9500 . ?
C44 C45 1.414(6) . ?
C44 H44A 0.9500 . ?
C45 C46 1.356(6) . ?
C45 H45A 0.9500 . ?
C46 C47 1.408(6) . ?
C46 H46A 0.9500 . ?
C48 C49 1.514(5) . ?
C49 H49A 0.9800 . ?
C49 H49B 0.9800 . ?
C49 H49C 0.9800 . ?
C50 C51 1.507(6) . ?
C51 H51A 0.9800 . ?
C51 H51B 0.9800 . ?
C51 H51C 0.9800 . ?
C52 H52A 0.9800 . ?
C52 H52B 0.9800 . ?
C52 H52C 0.9800 . ?
O1S C1S 1.391(5) . ?
O1S H1SD 0.8500 . ?
C1S H1SA 0.9800 . ?
C1S H1SB 0.9800 . ?
C1S H1SC 0.9800 . ?
O2S C2S 1.398(5) . ?
O2S H2SD 0.8499 . ?
C2S H2SA 0.9800 . ?
C2S H2SB 0.9800 . ?
C2S H2SC 0.9800 . ?
O3S C3S 1.410(5) . ?
O3S H3SD 0.8500 . ?
C3S H3SA 0.9800 . ?
C3S H3SB 0.9800 . ?
C3S H3SC 0.9800 . ?

loop_
_geom_torsion_atom_site_label_1
_geom_torsion_atom_site_label_2
_geom_torsion_atom_site_label_3
_geom_torsion_atom_site_label_4
_geom_torsion
_geom_torsion_site_symmetry_1
_geom_torsion_site_symmetry_2
_geom_torsion_site_symmetry_3
_geom_torsion_site_symmetry_4
_geom_torsion_publ_flag
N8 Ni1 Ni2 O1 177.97(19) . . . . ?
O3 Ni1 Ni2 O1 -100.31(13) . . . . ?
O5 Ni1 Ni2 O1 80.47(13) . . . . ?
N7 Ni1 Ni2 O1 -19.17(16) . . . . ?
O2 Ni1 Ni2 O1 160.81(15) . . . . ?
O1 Ni1 Ni2 O4 98.51(13) . . . . ?
N8 Ni1 Ni2 O4 -83.52(17) . . . . ?
O3 Ni1 Ni2 O4 -1.80(10) . . . . ?
O5 Ni1 Ni2 O4 178.98(10) . . . . ?
N7 Ni1 Ni2 O4 79.34(13) . . . . ?
O2 Ni1 Ni2 O4 -100.68(12) . . . . ?
O1 Ni1 Ni2 N4 175.58(16) . . . . ?
N8 Ni1 Ni2 N4 -6.4(2) . . . . ?
O3 Ni1 Ni2 N4 75.27(14) . . . . ?
O5 Ni1 Ni2 N4 -103.95(14) . . . . ?
N7 Ni1 Ni2 N4 156.41(16) . . . . ?
O2 Ni1 Ni2 N4 -23.61(15) . . . . ?
O1 Ni1 Ni2 O2 -160.81(15) . . . . ?
N8 Ni1 Ni2 O2 17.16(18) . . . . ?
O3 Ni1 Ni2 O2 98.88(12) . . . . ?
O5 Ni1 Ni2 O2 -80.35(12) . . . . ?
N7 Ni1 Ni2 O2 -179.98(15) . . . . ?
O1 Ni1 Ni2 O7 20.56(15) . . . . ?
N8 Ni1 Ni2 O7 -161.47(19) . . . . ?
O3 Ni1 Ni2 O7 -79.75(13) . . . . ?
O5 Ni1 Ni2 O7 101.03(13) . . . . ?
N7 Ni1 Ni2 O7 1.39(16) . . . . ?
O2 Ni1 Ni2 O7 -178.63(14) . . . . ?
O1 Ni1 Ni2 N1 -73.01(14) . . . . ?
N8 Ni1 Ni2 N1 104.97(18) . . . . ?
O3 Ni1 Ni2 N1 -173.31(11) . . . . ?
O5 Ni1 Ni2 N1 7.46(11) . . . . ?
N7 Ni1 Ni2 N1 -92.17(14) . . . . ?
O2 Ni1 Ni2 N1 87.81(13) . . . . ?
O4 Ni2 O1 C1 150.2(3) . . . . ?
N4 Ni2 O1 C1 -152.3(6) . . . . ?
O2 Ni2 O1 C1 -118.5(3) . . . . ?
O7 Ni2 O1 C1 62.9(3) . . . . ?
N1 Ni2 O1 C1 -23.6(3) . . . . ?
Ni1 Ni2 O1 C1 -132.1(4) . . . . ?
O4 Ni2 O1 Ni1 -77.68(11) . . . . ?
N4 Ni2 O1 Ni1 -20.3(7) . . . . ?
O2 Ni2 O1 Ni1 13.62(11) . . . . ?
O7 Ni2 O1 Ni1 -164.98(11) . . . . ?
N1 Ni2 O1 Ni1 108.50(12) . . . . ?
N8 Ni1 O1 C1 70(5) . . . . ?
O3 Ni1 O1 C1 -142.4(3) . . . . ?
O5 Ni1 O1 C1 42.5(3) . . . . ?
N7 Ni1 O1 C1 -52.1(3) . . . . ?
O2 Ni1 O1 C1 129.4(3) . . . . ?
Ni2 Ni1 O1 C1 142.7(3) . . . . ?
N8 Ni1 O1 Ni2 -72(5) . . . . ?
O3 Ni1 O1 Ni2 74.97(11) . . . . ?
O5 Ni1 O1 Ni2 -100.12(11) . . . . ?
N7 Ni1 O1 Ni2 165.27(12) . . . . ?
O2 Ni1 O1 Ni2 -13.26(10) . . . . ?
O1 Ni2 O2 C13 -129.6(3) . . . . ?
O4 Ni2 O2 C13 -40.8(3) . . . . ?
N4 Ni2 O2 C13 44.8(3) . . . . ?
O7 Ni2 O2 C13 -89(3) . . . . ?
N1 Ni2 O2 C13 145.3(3) . . . . ?
Ni1 Ni2 O2 C13 -116.9(3) . . . . ?
O1 Ni2 O2 Ni1 -12.74(10) . . . . ?
O4 Ni2 O2 Ni1 76.12(10) . . . . ?
N4 Ni2 O2 Ni1 161.67(12) . . . . ?
O7 Ni2 O2 Ni1 28(3) . . . . ?
N1 Ni2 O2 Ni1 -97.78(11) . . . . ?
O1 Ni1 O2 C13 137.0(2) . . . . ?
N8 Ni1 O2 C13 -44.2(3) . . . . ?
O3 Ni1 O2 C13 48.5(2) . . . . ?
O5 Ni1 O2 C13 -135.5(2) . . . . ?
N7 Ni1 O2 C13 124.5(9) . . . . ?
Ni2 Ni1 O2 C13 124.4(3) . . . . ?
O1 Ni1 O2 Ni2 12.57(10) . . . . ?
N8 Ni1 O2 Ni2 -168.65(12) . . . . ?
O3 Ni1 O2 Ni2 -75.93(10) . . . . ?
O5 Ni1 O2 Ni2 100.06(10) . . . . ?
N7 Ni1 O2 Ni2 0.1(10) . . . . ?
O1 Ni1 O3 C48 -36.5(3) . . . . ?
N8 Ni1 O3 C48 142.7(3) . . . . ?
O5 Ni1 O3 C48 10.5(11) . . . . ?
N7 Ni1 O3 C48 -126.3(3) . . . . ?
O2 Ni1 O3 C48 47.1(3) . . . . ?
Ni2 Ni1 O3 C48 3.8(3) . . . . ?
O1 Ni2 O4 C48 42.2(3) . . . . ?
N4 Ni2 O4 C48 -129.3(3) . . . . ?
O2 Ni2 O4 C48 -43.9(3) . . . . ?
O7 Ni2 O4 C48 134.6(3) . . . . ?
N1 Ni2 O4 C48 89.6(8) . . . . ?
Ni1 Ni2 O4 C48 0.8(3) . . . . ?
O1 Ni1 O5 C50 -115.2(3) . . . . ?
N8 Ni1 O5 C50 65.5(3) . . . . ?
O3 Ni1 O5 C50 -162.2(8) . . . . ?
N7 Ni1 O5 C50 -25.6(3) . . . . ?
O2 Ni1 O5 C50 161.1(3) . . . . ?
Ni2 Ni1 O5 C50 -155.7(3) . . . . ?
O1 Ni2 O7 C52 115.2(3) . . . . ?
O4 Ni2 O7 C52 26.4(3) . . . . ?
N4 Ni2 O7 C52 -59.0(3) . . . . ?
O2 Ni2 O7 C52 74(3) . . . . ?
N1 Ni2 O7 C52 -159.6(3) . . . . ?
Ni1 Ni2 O7 C52 101.6(3) . . . . ?
O1 Ni2 N1 N2 15.8(3) . . . . ?
O4 Ni2 N1 N2 -31.7(10) . . . . ?
N4 Ni2 N1 N2 -172.2(3) . . . . ?
O2 Ni2 N1 N2 101.5(3) . . . . ?
O7 Ni2 N1 N2 -76.7(3) . . . . ?
Ni1 Ni2 N1 N2 55.8(3) . . . . ?
O1 Ni2 N1 C18 -159.6(4) . . . . ?
O4 Ni2 N1 C18 152.9(7) . . . . ?
N4 Ni2 N1 C18 12.5(4) . . . . ?
O2 Ni2 N1 C18 -73.8(3) . . . . ?
O7 Ni2 N1 C18 107.9(3) . . . . ?
Ni1 Ni2 N1 C18 -119.6(3) . . . . ?
C18 N1 N2 N3 1.1(4) . . . . ?
Ni2 N1 N2 N3 -175.3(2) . . . . ?
C18 N1 N2 C2 176.8(3) . . . . ?
Ni2 N1 N2 C2 0.3(5) . . . . ?
N1 N2 N3 C23 -0.8(4) . . . . ?
C2 N2 N3 C23 -176.8(3) . . . . ?
O1 Ni2 N4 N5 -7.2(8) . . . . ?
O4 Ni2 N4 N5 50.5(3) . . . . ?
O2 Ni2 N4 N5 -41.1(3) . . . . ?
O7 Ni2 N4 N5 137.3(3) . . . . ?
N1 Ni2 N4 N5 -134.9(3) . . . . ?
Ni1 Ni2 N4 N5 -24.4(3) . . . . ?
O1 Ni2 N4 C42 -162.9(6) . . . . ?
O4 Ni2 N4 C42 -105.3(3) . . . . ?
O2 Ni2 N4 C42 163.2(3) . . . . ?
O7 Ni2 N4 C42 -18.4(4) . . . . ?
N1 Ni2 N4 C42 69.4(4) . . . . ?
Ni1 Ni2 N4 C42 179.8(3) . . . . ?
C42 N4 N5 N6 0.8(4) . . . . ?
Ni2 N4 N5 N6 -160.6(2) . . . . ?
C42 N4 N5 C14 -175.8(3) . . . . ?
Ni2 N4 N5 C14 22.7(5) . . . . ?
N4 N5 N6 C47 -0.5(4) . . . . ?
C14 N5 N6 C47 176.3(3) . . . . ?
O1 Ni1 N7 C8 -129.6(2) . . . . ?
N8 Ni1 N7 C8 51.6(3) . . . . ?
O3 Ni1 N7 C8 -41.3(2) . . . . ?
O5 Ni1 N7 C8 143.3(2) . . . . ?
O2 Ni1 N7 C8 -117.2(9) . . . . ?
Ni2 Ni1 N7 C8 -117.1(2) . . . . ?
O1 Ni1 N7 C7 -6.4(2) . . . . ?
N8 Ni1 N7 C7 174.8(3) . . . . ?
O3 Ni1 N7 C7 81.8(2) . . . . ?
O5 Ni1 N7 C7 -93.5(2) . . . . ?
O2 Ni1 N7 C7 5.9(11) . . . . ?
Ni2 Ni1 N7 C7 6.0(3) . . . . ?
O1 Ni1 N8 C10 -176(100) . . . . ?
O3 Ni1 N8 C10 37.2(3) . . . . ?
O5 Ni1 N8 C10 -147.8(3) . . . . ?
N7 Ni1 N8 C10 -53.2(3) . . . . ?
O2 Ni1 N8 C10 125.5(3) . . . . ?
Ni2 Ni1 N8 C10 113.6(3) . . . . ?
O1 Ni1 N8 C11 53(5) . . . . ?
O3 Ni1 N8 C11 -93.8(3) . . . . ?
O5 Ni1 N8 C11 81.3(3) . . . . ?
N7 Ni1 N8 C11 175.9(3) . . . . ?
O2 Ni1 N8 C11 -5.5(3) . . . . ?
Ni2 Ni1 N8 C11 -17.3(3) . . . . ?
Ni2 O1 C1 C2 13.7(6) . . . . ?
Ni1 O1 C1 C2 -112.2(4) . . . . ?
Ni2 O1 C1 C6 -168.9(2) . . . . ?
Ni1 O1 C1 C6 65.2(4) . . . . ?
O1 C1 C2 C3 -174.5(4) . . . . ?
C6 C1 C2 C3 8.1(6) . . . . ?
O1 C1 C2 N2 13.1(6) . . . . ?
C6 C1 C2 N2 -164.3(3) . . . . ?
N3 N2 C2 C1 156.3(4) . . . . ?
N1 N2 C2 C1 -19.2(6) . . . . ?
N3 N2 C2 C3 -16.4(5) . . . . ?
N1 N2 C2 C3 168.1(3) . . . . ?
C1 C2 C3 C4 -2.1(6) . . . . ?
N2 C2 C3 C4 170.6(4) . . . . ?
C2 C3 C4 C5 -3.8(6) . . . . ?
C2 C3 C4 C24 177.1(4) . . . . ?
C3 C4 C5 C6 3.6(6) . . . . ?
C24 C4 C5 C6 -177.3(4) . . . . ?
C4 C5 C6 C1 2.4(6) . . . . ?
C4 C5 C6 C7 -177.0(4) . . . . ?
O1 C1 C6 C5 174.3(3) . . . . ?
C2 C1 C6 C5 -8.2(6) . . . . ?
O1 C1 C6 C7 -6.3(5) . . . . ?
C2 C1 C6 C7 171.3(3) . . . . ?
C5 C6 C7 N7 119.2(4) . . . . ?
C1 C6 C7 N7 -60.2(5) . . . . ?
C8 N7 C7 C6 179.3(3) . . . . ?
Ni1 N7 C7 C6 55.7(4) . . . . ?
C7 N7 C8 C9 173.2(3) . . . . ?
Ni1 N7 C8 C9 -62.6(4) . . . . ?
N7 C8 C9 C32 -67.0(5) . . . . ?
N7 C8 C9 C33 175.3(3) . . . . ?
N7 C8 C9 C10 61.7(5) . . . . ?
C11 N8 C10 C9 -168.5(3) . . . . ?
Ni1 N8 C10 C9 62.7(4) . . . . ?
C32 C9 C10 N8 68.0(5) . . . . ?
C8 C9 C10 N8 -60.2(5) . . . . ?
C33 C9 C10 N8 -175.0(4) . . . . ?
C10 N8 C11 C12 -77.3(4) . . . . ?
Ni1 N8 C11 C12 53.6(4) . . . . ?
N8 C11 C12 C17 115.1(4) . . . . ?
N8 C11 C12 C13 -67.1(5) . . . . ?
Ni2 O2 C13 C14 -28.8(5) . . . . ?
Ni1 O2 C13 C14 -133.9(3) . . . . ?
Ni2 O2 C13 C12 153.0(3) . . . . ?
Ni1 O2 C13 C12 47.9(4) . . . . ?
C17 C12 C13 O2 -177.3(3) . . . . ?
C11 C12 C13 O2 4.8(5) . . . . ?
C17 C12 C13 C14 4.4(5) . . . . ?
C11 C12 C13 C14 -173.5(3) . . . . ?
O2 C13 C14 C15 176.4(3) . . . . ?
C12 C13 C14 C15 -5.4(6) . . . . ?
O2 C13 C14 N5 -7.6(6) . . . . ?
C12 C13 C14 N5 170.7(3) . . . . ?
N6 N5 C14 C15 10.8(5) . . . . ?
N4 N5 C14 C15 -172.7(3) . . . . ?
N6 N5 C14 C13 -165.5(3) . . . . ?
N4 N5 C14 C13 11.0(6) . . . . ?
C13 C14 C15 C16 2.3(6) . . . . ?
N5 C14 C15 C16 -174.0(4) . . . . ?
C14 C15 C16 C17 1.9(6) . . . . ?
C14 C15 C16 C34 -179.5(4) . . . . ?
C13 C12 C17 C16 -0.2(6) . . . . ?
C11 C12 C17 C16 177.6(4) . . . . ?
C15 C16 C17 C12 -3.0(6) . . . . ?
C34 C16 C17 C12 178.5(4) . . . . ?
N2 N1 C18 C23 -1.0(4) . . . . ?
Ni2 N1 C18 C23 175.1(3) . . . . ?
N2 N1 C18 C19 -178.5(4) . . . . ?
Ni2 N1 C18 C19 -2.4(6) . . . . ?
N1 C18 C19 C20 177.7(4) . . . . ?
C23 C18 C19 C20 0.4(6) . . . . ?
C18 C19 C20 C21 -0.9(6) . . . . ?
C19 C20 C21 C22 1.4(7) . . . . ?
C20 C21 C22 C23 -1.3(6) . . . . ?
N2 N3 C23 C18 0.1(4) . . . . ?
N2 N3 C23 C22 178.8(4) . . . . ?
N1 C18 C23 N3 0.5(5) . . . . ?
C19 C18 C23 N3 178.4(3) . . . . ?
N1 C18 C23 C22 -178.2(4) . . . . ?
C19 C18 C23 C22 -0.3(6) . . . . ?
C21 C22 C23 N3 -177.7(4) . . . . ?
C21 C22 C23 C18 0.8(6) . . . . ?
C3 C4 C24 C26 13.8(6) . . . . ?
C5 C4 C24 C26 -165.2(4) . . . . ?
C3 C4 C24 C25 130.8(4) . . . . ?
C5 C4 C24 C25 -48.2(5) . . . . ?
C3 C4 C24 C27 -114.0(4) . . . . ?
C5 C4 C24 C27 66.9(5) . . . . ?
C26 C24 C27 C28 -71.6(5) . . . . ?
C4 C24 C27 C28 56.4(6) . . . . ?
C25 C24 C27 C28 173.8(4) . . . . ?
C24 C27 C28 C29 -70.3(6) . . . . ?
C24 C27 C28 C31 172.0(4) . . . . ?
C24 C27 C28 C30 52.5(6) . . . . ?
C15 C16 C34 C35 -7.6(6) . . . . ?
C17 C16 C34 C35 170.9(4) . . . . ?
C15 C16 C34 C36 -124.4(4) . . . . ?
C17 C16 C34 C36 54.1(5) . . . . ?
C15 C16 C34 C37 118.1(4) . . . . ?
C17 C16 C34 C37 -63.4(5) . . . . ?
C16 C34 C37 C38 -47.7(5) . . . . ?
C35 C34 C37 C38 78.6(5) . . . . ?
C36 C34 C37 C38 -166.9(4) . . . . ?
C34 C37 C38 C39 80.9(5) . . . . ?
C34 C37 C38 C40 -42.1(6) . . . . ?
C34 C37 C38 C41 -161.0(4) . . . . ?
N5 N4 C42 C47 -0.8(4) . . . . ?
Ni2 N4 C42 C47 157.8(3) . . . . ?
N5 N4 C42 C43 176.5(4) . . . . ?
Ni2 N4 C42 C43 -24.9(6) . . . . ?
N4 C42 C43 C44 -177.2(4) . . . . ?
C47 C42 C43 C44 -0.2(6) . . . . ?
C42 C43 C44 C45 -1.2(6) . . . . ?
C43 C44 C45 C46 1.5(7) . . . . ?
C44 C45 C46 C47 -0.3(6) . . . . ?
N5 N6 C47 C42 0.0(4) . . . . ?
N5 N6 C47 C46 -178.3(4) . . . . ?
N4 C42 C47 N6 0.5(4) . . . . ?
C43 C42 C47 N6 -177.1(3) . . . . ?
N4 C42 C47 C46 179.0(4) . . . . ?
C43 C42 C47 C46 1.4(6) . . . . ?
C45 C46 C47 N6 177.0(4) . . . . ?
C45 C46 C47 C42 -1.1(6) . . . . ?
Ni2 O4 C48 O3 1.9(5) . . . . ?
Ni2 O4 C48 C49 -178.3(2) . . . . ?
Ni1 O3 C48 O4 -4.8(6) . . . . ?
Ni1 O3 C48 C49 175.4(2) . . . . ?
Ni1 O5 C50 O6 -27.0(5) . . . . ?
Ni1 O5 C50 C51 152.5(3) . . . . ?
